data_7000199
loop_
_publ_author_name
'Bruce, Michael I.'
'Burgun, Al\'exandre'
'Kramarczuk, Kathy A.'
'Nicholson, Brian K.'
'Parker, Christian R.'
'Skelton, Brian W.'
'White, Allan H.'
'Zaitseva, Natasha N.'

_publ_section_title
;
 Tricyanovinylalkynyl--metal complexes: synthesis and some reactions
;
_journal_issue 1
_journal_name_full 'Dalton Transactions'
_journal_page_first 33
_journal_page_last 36
_journal_paper_doi 10.1039/b810720c
_journal_year 2009
_chemical_formula_moiety 'C79 H78 N3 P4 Ru2, F6 P'
_chemical_formula_sum 'C79 H78 F6 N3 P5 Ru2'
_chemical_formula_weight 1540.43
_chemical_name_systematic
;
?
;
_space_group_IT_number 15
_symmetry_cell_setting monoclinic
_symmetry_space_group_name_Hall '-C 2yc'
_symmetry_space_group_name_H-M 'C 1 2/c 1'
_atom_sites_solution_hydrogens geom
_atom_sites_solution_primary direct
_atom_sites_solution_secondary difmap
_audit_creation_date 2008-05-13T12:05:31-00:00
_audit_creation_method 'WinGX routine CIF_UPDATE'
_cell_angle_alpha 90
_cell_angle_beta 100.380(4)
_cell_angle_gamma 90
_cell_formula_units_Z 4
_cell_length_a 21.0362(10)
_cell_length_b 14.8998(7)
_cell_length_c 23.7530(10)
_cell_measurement_reflns_used 26562
_cell_measurement_temperature 100(2)
_cell_measurement_theta_max 31.4778
_cell_measurement_theta_min 2.5442
_cell_volume 7323.2(6)
_computing_cell_refinement
;
CrysAlis RED, Oxford Diffraction Ltd.,
Version 1.171.29.9 (release 23-03-2006 CrysAlis171 .NET)
(compiled Mar 23 2006,23:39:28)
;
_computing_data_collection
;
CrysAlis CCD, Oxford Diffraction Ltd.,
Version 1.171.29.9 (release 23-03-2006 CrysAlis171 .NET)
(compiled Mar 23 2006,23:39:28)
;
_computing_data_reduction
;
CrysAlis RED, Oxford Diffraction Ltd.,
Version 1.171.29.9 (release 23-03-2006 CrysAlis171 .NET)
(compiled Mar 23 2006,23:39:28)
;
_computing_structure_refinement 'SHELXL-97 (Sheldrick, 1997)'
_diffrn_ambient_temperature 100(2)
_diffrn_detector_area_resol_mean 16.0009
_diffrn_measured_fraction_theta_full 0.989
_diffrn_measured_fraction_theta_max 0.912
_diffrn_measurement_device_type
;
Oxford Diffraction Xcalibur diffractometer
;
_diffrn_measurement_method '\w scans'
_diffrn_orient_matrix_UB_11 -0.0174889055
_diffrn_orient_matrix_UB_12 -0.0146103058
_diffrn_orient_matrix_UB_13 0.0211514305
_diffrn_orient_matrix_UB_21 -0.0079314452
_diffrn_orient_matrix_UB_22 -0.0405852994
_diffrn_orient_matrix_UB_23 -0.0154052678
_diffrn_orient_matrix_UB_31 0.0284261942
_diffrn_orient_matrix_UB_32 -0.0203374029
_diffrn_orient_matrix_UB_33 0.0154683815
_diffrn_radiation_monochromator graphite
_diffrn_radiation_type MoK\a
_diffrn_radiation_wavelength 0.71073
_diffrn_reflns_av_R_equivalents 0.0311
_diffrn_reflns_av_unetI/netI 0.0433
_diffrn_reflns_limit_h_max 29
_diffrn_reflns_limit_h_min -30
_diffrn_reflns_limit_k_max 21
_diffrn_reflns_limit_k_min -20
_diffrn_reflns_limit_l_max 34
_diffrn_reflns_limit_l_min -34
_diffrn_reflns_number 53039
_diffrn_reflns_theta_full 30
_diffrn_reflns_theta_max 31.54
_diffrn_reflns_theta_min 2.55
_exptl_absorpt_coefficient_mu 0.582
_exptl_absorpt_correction_T_max 1.05787
_exptl_absorpt_correction_T_min 0.93684
_exptl_absorpt_correction_type multi-scan
_exptl_absorpt_process_details
;
CrysAlis RED, Oxford Diffraction Ltd.,
Version 1.171.29.9 (release 23-03-2006 CrysAlis171 .NET)
(compiled Mar 23 2006,23:39:28)
Empirical absorption correction using spherical harmonics,
implemented in SCALE3 ABSPACK scaling algorithm.
;
_exptl_crystal_colour dark_red
_exptl_crystal_density_diffrn 1.397
_exptl_crystal_density_method 'not measured'
_exptl_crystal_description fragment
_exptl_crystal_F_000 3160
_exptl_crystal_size_max 0.34
_exptl_crystal_size_mid 0.13
_exptl_crystal_size_min 0.13
_refine_diff_density_max 1.269
_refine_diff_density_min -0.693
_refine_diff_density_rms 0.079
_refine_ls_extinction_method none
_refine_ls_goodness_of_fit_ref 1.099
_refine_ls_hydrogen_treatment constr
_refine_ls_matrix_type full
_refine_ls_number_parameters 602
_refine_ls_number_reflns 11139
_refine_ls_number_restraints 0
_refine_ls_restrained_S_all 1.099
_refine_ls_R_factor_all 0.0693
_refine_ls_R_factor_gt 0.0447
_refine_ls_shift/su_max 0.019
_refine_ls_shift/su_mean 0.001
_refine_ls_structure_factor_coef Fsqd
_refine_ls_weighting_details 'calc w=1/[\s^2^(Fo^2^)+(0.0557P)^2^+4.0645P] where P=(Fo^2^+2Fc^2^)/3'
_refine_ls_weighting_scheme calc
_refine_ls_wR_factor_gt 0.1051
_refine_ls_wR_factor_ref 0.1101
_reflns_number_gt 8177
_reflns_number_total 11139
_reflns_threshold_expression I>2sigma(I)
_cod_data_source_file b810720c.txt
_cod_data_source_block br1253
_cod_original_sg_symbol_Hall -c_2yc
_cod_original_sg_symbol_H-M C_1_2/c_1
_cod_database_code 7000199

loop_
_symmetry_equiv_pos_as_xyz
'x, y, z'
'-x, y, -z+1/2'
'x+1/2, y+1/2, z'
'-x+1/2, y+1/2, -z+1/2'
'-x, -y, -z'
'x, -y, z-1/2'
'-x+1/2, -y+1/2, -z'
'x+1/2, -y+1/2, z-1/2'

loop_
_atom_site_label
_atom_site_type_symbol
_atom_site_fract_x
_atom_site_fract_y
_atom_site_fract_z
_atom_site_U_iso_or_equiv
_atom_site_adp_type
_atom_site_occupancy
_atom_site_symmetry_multiplicity
_atom_site_calc_flag
_atom_site_refinement_flags
_atom_site_disorder_assembly
_atom_site_disorder_group
Ru Ru 0.296278(9) 0.493867(11) 0.647029(7) 0.02011(6) Uani 1 1 d . A .
P1 P 0.38419(3) 0.50433(4) 0.60183(2) 0.02435(12) Uani 1 1 d . . .
C111 C 0.44806(12) 0.58731(19) 0.62518(11) 0.0352(6) Uani 1 1 d . A .
C112 C 0.50475(13) 0.5901(2) 0.60264(12) 0.0482(8) Uani 1 1 d . . .
H112 H 0.5144 0.5432 0.5783 0.058 Uiso 1 1 calc R A .
C113 C 0.54775(15) 0.6626(3) 0.61607(15) 0.0676(12) Uani 1 1 d . A .
H113 H 0.587 0.6642 0.6017 0.081 Uiso 1 1 calc R . .
C114 C 0.53253(19) 0.7315(3) 0.65027(16) 0.0703(13) Uani 1 1 d . . .
H114 H 0.5607 0.7817 0.6576 0.084 Uiso 1 1 calc R A .
C115 C 0.47776(17) 0.7290(2) 0.67374(13) 0.0571(9) Uani 1 1 d . A .
H115 H 0.4685 0.7759 0.6981 0.069 Uiso 1 1 calc R . .
C116 C 0.43573(14) 0.65656(19) 0.66135(11) 0.0411(7) Uani 1 1 d . . .
H116 H 0.3979 0.6542 0.6779 0.049 Uiso 1 1 calc R A .
C121 C 0.42737(13) 0.39998(18) 0.59251(11) 0.0347(6) Uani 0.5 1 d P A 1
C122 C 0.4273(9) 0.3586(12) 0.5377(8) 0.060(4) Uani 0.5 1 d P A 1
H122 H 0.4088 0.39 0.5039 0.071 Uiso 0.5 1 calc PR A 1
C123 C 0.4536(7) 0.2734(10) 0.5329(6) 0.083(5) Uani 0.5 1 d P A 1
H123 H 0.4561 0.248 0.4967 0.099 Uiso 0.5 1 calc PR A 1
C124 C 0.4766(8) 0.2260(14) 0.5854(10) 0.064(5) Uani 0.5 1 d P A 1
H124 H 0.4974 0.1696 0.5847 0.077 Uiso 0.5 1 calc PR A 1
C125 C 0.4689(10) 0.261(2) 0.6335(10) 0.039(4) Uani 0.5 1 d P A 1
H125 H 0.479 0.2276 0.6681 0.047 Uiso 0.5 1 calc PR A 1
C126 C 0.4466(11) 0.3433(13) 0.6335(7) 0.053(5) Uani 0.5 1 d P A 1
H126 H 0.4442 0.3656 0.6705 0.064 Uiso 0.5 1 calc PR A 1
C131 C 0.42737(13) 0.39998(18) 0.59251(11) 0.0347(6) Uani 0.5 1 d P A 2
C132 C 0.4492(8) 0.3804(11) 0.5440(7) 0.053(4) Uani 0.5 1 d P A 2
H132 H 0.4428 0.4209 0.5126 0.064 Uiso 0.5 1 calc PR A 2
C133 C 0.4815(6) 0.2991(9) 0.5408(5) 0.060(3) Uani 0.5 1 d P A 2
H133 H 0.4938 0.284 0.5054 0.072 Uiso 0.5 1 calc PR A 2
C134 C 0.4958(8) 0.2427(13) 0.5831(9) 0.045(3) Uani 0.5 1 d P A 2
H134 H 0.514 0.1859 0.577 0.054 Uiso 0.5 1 calc PR A 2
C135 C 0.4841(11) 0.266(2) 0.6391(12) 0.040(4) Uani 0.5 1 d P A 2
H135 H 0.4995 0.2295 0.6714 0.048 Uiso 0.5 1 calc PR A 2
C136 C 0.4476(8) 0.3490(8) 0.6449(6) 0.0225(18) Uani 0.5 1 d P A 2
H136 H 0.4378 0.3679 0.6806 0.027 Uiso 0.5 1 calc PR A 2
C10 C 0.35384(12) 0.54469(17) 0.52834(9) 0.0284(5) Uani 1 1 d . A .
H10A H 0.3904 0.5611 0.5094 0.034 Uiso 1 1 calc R . .
H10B H 0.3282 0.4972 0.5055 0.034 Uiso 1 1 calc R . .
C20 C 0.31153(12) 0.62683(15) 0.53310(10) 0.0276(5) Uani 1 1 d . . .
H20A H 0.2883 0.6442 0.4946 0.033 Uiso 1 1 calc R A .
H20B H 0.3389 0.6779 0.5493 0.033 Uiso 1 1 calc R . .
P2 P 0.25243(3) 0.59960(4) 0.58015(3) 0.02528(13) Uani 1 1 d . A .
C211 C 0.2228(16) 0.706(2) 0.5986(13) 0.031(4) Uani 0.5 1 d P A 1
C212 C 0.2676(10) 0.7723(13) 0.6246(9) 0.051(6) Uani 0.5 1 d P A 1
H212 H 0.3122 0.7571 0.6325 0.061 Uiso 0.5 1 calc PR A 1
C213 C 0.2498(6) 0.8574(14) 0.6390(8) 0.041(3) Uani 0.5 1 d P A 1
H213 H 0.2825 0.898 0.656 0.049 Uiso 0.5 1 calc PR A 1
C214 C 0.1880(14) 0.885(3) 0.6297(18) 0.056(6) Uani 0.5 1 d P A 1
H214 H 0.1764 0.9435 0.6399 0.067 Uiso 0.5 1 calc PR A 1
C215 C 0.1407(11) 0.822(2) 0.6038(11) 0.051(4) Uani 0.5 1 d P A 1
H215 H 0.0966 0.8391 0.5959 0.061 Uiso 0.5 1 calc PR A 1
C216 C 0.1585(9) 0.7319(11) 0.5894(9) 0.034(3) Uani 0.5 1 d P A 1
H216 H 0.1258 0.6905 0.5734 0.041 Uiso 0.5 1 calc PR A 1
C221 C 0.1816(9) 0.5567(12) 0.5254(7) 0.023(2) Uani 0.5 1 d P A 1
C222 C 0.1450(4) 0.4824(6) 0.5381(4) 0.037(2) Uani 0.5 1 d P A 1
H222 H 0.1542 0.4554 0.5749 0.044 Uiso 0.5 1 calc PR A 1
C223 C 0.0956(4) 0.4491(6) 0.4970(4) 0.055(2) Uani 0.5 1 d P A 1
H223 H 0.0724 0.3974 0.5051 0.066 Uiso 0.5 1 calc PR A 1
C224 C 0.0799(5) 0.4905(7) 0.4443(4) 0.065(3) Uani 0.5 1 d P A 1
H224 H 0.0467 0.4665 0.4158 0.078 Uiso 0.5 1 calc PR A 1
C225 C 0.1120(11) 0.5653(12) 0.4335(9) 0.057(4) Uani 0.5 1 d P A 1
H225 H 0.1024 0.5949 0.3975 0.069 Uiso 0.5 1 calc PR A 1
C226 C 0.1599(11) 0.5974(15) 0.4776(8) 0.062(6) Uani 0.5 1 d P A 1
H226 H 0.1781 0.6543 0.472 0.074 Uiso 0.5 1 calc PR A 1
C231 C 0.2356(14) 0.7175(18) 0.6043(13) 0.025(4) Uani 0.5 1 d P A 2
C232 C 0.2838(10) 0.7710(8) 0.6288(7) 0.026(2) Uani 0.5 1 d P A 2
H232 H 0.3266 0.7482 0.6349 0.031 Uiso 0.5 1 calc PR A 2
C233 C 0.2740(7) 0.8601(13) 0.6463(8) 0.038(3) Uani 0.5 1 d P A 2
H233 H 0.3087 0.8973 0.6636 0.046 Uiso 0.5 1 calc PR A 2
C234 C 0.2100(14) 0.890(3) 0.6363(18) 0.056(6) Uani 0.5 1 d P A 2
H234 H 0.2012 0.9502 0.6446 0.067 Uiso 0.5 1 calc PR A 2
C235 C 0.1603(11) 0.835(2) 0.6154(11) 0.051(4) Uani 0.5 1 d P A 2
H235 H 0.1172 0.8557 0.6128 0.061 Uiso 0.5 1 calc PR A 2
C236 C 0.1717(10) 0.7498(11) 0.5979(8) 0.036(3) Uani 0.5 1 d P A 2
H236 H 0.1365 0.7126 0.5815 0.043 Uiso 0.5 1 calc PR A 2
C241 C 0.1773(10) 0.5734(13) 0.5353(8) 0.025(2) Uani 0.5 1 d P A 2
C242 C 0.1361(6) 0.5084(6) 0.5521(4) 0.047(3) Uani 0.5 1 d P A 2
H242 H 0.1476 0.4787 0.5878 0.056 Uiso 0.5 1 calc PR A 2
C243 C 0.0791(4) 0.4880(6) 0.5165(4) 0.054(2) Uani 0.5 1 d P A 2
H243 H 0.0506 0.4459 0.529 0.065 Uiso 0.5 1 calc PR A 2
C244 C 0.0617(4) 0.5266(6) 0.4632(4) 0.059(2) Uani 0.5 1 d P A 2
H244 H 0.0225 0.51 0.439 0.071 Uiso 0.5 1 calc PR A 2
C245 C 0.1028(11) 0.5909(12) 0.4453(8) 0.052(4) Uani 0.5 1 d P A 2
H245 H 0.0889 0.6206 0.4098 0.062 Uiso 0.5 1 calc PR A 2
C246 C 0.1621(8) 0.6126(13) 0.4767(5) 0.032(3) Uani 0.5 1 d P A 2
H246 H 0.1917 0.6504 0.4621 0.038 Uiso 0.5 1 calc PR A 2
C1 C 0.27300(11) 0.39710(14) 0.59017(9) 0.0291(5) Uani 0.5 1 d P . .
N1 N 0.27300(11) 0.39710(14) 0.59017(9) 0.0291(5) Uani 0.5 1 d P . .
C2 C 0.26247(13) 0.33311(19) 0.55984(11) 0.0381(6) Uani 1 1 d . A .
C3 C 0.24798(14) 0.25387(19) 0.52850(12) 0.0401(6) Uani 1 1 d . . .
C31 C 0.22586(14) 0.17628(18) 0.55713(11) 0.0375(6) Uani 1 1 d . A .
N31 N 0.20878(15) 0.12008(19) 0.58293(12) 0.0589(7) Uani 1 1 d . . .
C101 C 0.30479(11) 0.40159(15) 0.72240(9) 0.0247(5) Uani 1 1 d . . .
C102 C 0.34279(12) 0.47942(15) 0.74015(9) 0.0249(5) Uani 1 1 d . A .
C103 C 0.30071(12) 0.55608(15) 0.73434(9) 0.0248(5) Uani 1 1 d . . .
C104 C 0.23589(12) 0.52448(16) 0.71437(10) 0.0260(5) Uani 1 1 d . A .
C105 C 0.23832(11) 0.43004(15) 0.70667(9) 0.0251(5) Uani 1 1 d . A .
C106 C 0.32665(13) 0.30530(15) 0.72698(11) 0.0313(5) Uani 1 1 d . A .
H10C H 0.3739 0.3029 0.7315 0.047 Uiso 1 1 calc R . .
H10D H 0.3073 0.2729 0.6922 0.047 Uiso 1 1 calc R . .
H10E H 0.313 0.2774 0.7602 0.047 Uiso 1 1 calc R . .
C107 C 0.41301(13) 0.48091(17) 0.76811(11) 0.0320(5) Uani 1 1 d . . .
H10F H 0.4164 0.4849 0.8097 0.048 Uiso 1 1 calc R A .
H10G H 0.4342 0.533 0.7543 0.048 Uiso 1 1 calc R . .
H10H H 0.4341 0.4258 0.7584 0.048 Uiso 1 1 calc R . .
C108 C 0.31724(13) 0.64834(16) 0.75826(10) 0.0309(5) Uani 1 1 d . A .
H10I H 0.3063 0.6526 0.7966 0.046 Uiso 1 1 calc R . .
H10J H 0.2926 0.6933 0.7332 0.046 Uiso 1 1 calc R . .
H10K H 0.3636 0.6592 0.7606 0.046 Uiso 1 1 calc R . .
C109 C 0.17577(12) 0.58029(17) 0.70983(11) 0.0319(5) Uani 1 1 d . . .
H10L H 0.1406 0.5517 0.6831 0.048 Uiso 1 1 calc R A .
H10M H 0.1839 0.6403 0.6958 0.048 Uiso 1 1 calc R . .
H10N H 0.1635 0.5853 0.7476 0.048 Uiso 1 1 calc R . .
C100 C 0.18118(12) 0.36904(16) 0.69079(11) 0.0308(5) Uani 1 1 d . . .
H10O H 0.1697 0.3433 0.7256 0.046 Uiso 1 1 calc R A .
H10P H 0.192 0.3206 0.6662 0.046 Uiso 1 1 calc R . .
H10Q H 0.1445 0.4033 0.6702 0.046 Uiso 1 1 calc R . .
P P 0 0.50174(10) 0.75 0.0586(3) Uani 1 2 d S . .
F1 F 0.0196(3) 0.4686(4) 0.6898(3) 0.0780(19) Uani 0.5 1 d P . .
F2 F 0.0389(3) 0.5911(4) 0.7460(3) 0.0927(17) Uani 0.5 1 d P . .
F3 F -0.0192(3) 0.5298(5) 0.8083(2) 0.086(2) Uani 0.5 1 d P . .
F4 F -0.0649(2) 0.5454(6) 0.7131(2) 0.097(2) Uani 0.5 1 d P . .
F5 F 0.0611(3) 0.4530(5) 0.7790(3) 0.0798(15) Uani 0.5 1 d P . .
F6 F -0.0423(3) 0.4090(5) 0.7485(3) 0.094(2) Uani 0.5 1 d P . .

loop_
_atom_site_aniso_label
_atom_site_aniso_U_11
_atom_site_aniso_U_22
_atom_site_aniso_U_33
_atom_site_aniso_U_23
_atom_site_aniso_U_13
_atom_site_aniso_U_12
Ru 0.02511(10) 0.01756(9) 0.01855(9) -0.00162(6) 0.00628(6) -0.00265(7)
P1 0.0254(3) 0.0284(3) 0.0204(3) 0.0022(2) 0.0072(2) -0.0004(2)
C111 0.0291(14) 0.0479(15) 0.0276(12) 0.0143(11) 0.0024(10) -0.0077(11)
C112 0.0290(15) 0.084(2) 0.0309(14) 0.0189(14) 0.0023(11) -0.0077(15)
C113 0.0340(17) 0.117(3) 0.049(2) 0.043(2) 0.0010(14) -0.024(2)
C114 0.067(3) 0.082(3) 0.050(2) 0.0277(19) -0.0225(18) -0.040(2)
C115 0.066(2) 0.057(2) 0.0393(17) 0.0109(14) -0.0125(16) -0.0299(17)
C116 0.0438(17) 0.0439(15) 0.0317(14) 0.0076(12) -0.0038(12) -0.0180(13)
C121 0.0329(14) 0.0418(14) 0.0319(13) 0.0045(11) 0.0123(11) 0.0105(11)
C122 0.079(11) 0.062(9) 0.036(4) -0.008(5) 0.005(6) 0.030(6)
C123 0.118(13) 0.076(10) 0.044(5) -0.017(5) -0.011(7) 0.064(8)
C124 0.075(12) 0.059(9) 0.065(6) 0.021(6) 0.032(9) 0.039(8)
C125 0.030(10) 0.051(7) 0.038(6) 0.018(5) 0.009(6) 0.011(7)
C126 0.067(7) 0.076(8) 0.024(7) -0.007(5) 0.027(6) 0.007(5)
C131 0.0329(14) 0.0418(14) 0.0319(13) 0.0045(11) 0.0123(11) 0.0105(11)
C132 0.076(10) 0.050(7) 0.038(7) 0.014(5) 0.020(6) 0.034(6)
C133 0.081(9) 0.063(7) 0.039(6) -0.004(4) 0.022(6) 0.034(6)
C134 0.045(7) 0.044(6) 0.053(5) 0.002(4) 0.027(5) 0.012(4)
C135 0.022(8) 0.045(5) 0.051(6) 0.001(4) 0.001(5) 0.011(6)
C136 0.036(4) 0.023(3) 0.010(4) 0.006(3) 0.007(3) 0.012(3)
C10 0.0320(13) 0.0329(12) 0.0215(11) 0.0013(9) 0.0079(9) -0.0022(10)
C20 0.0355(14) 0.0267(11) 0.0219(11) 0.0031(8) 0.0089(9) -0.0028(10)
P2 0.0296(3) 0.0240(3) 0.0240(3) 0.0032(2) 0.0094(2) 0.0010(2)
C211 0.043(11) 0.028(9) 0.024(7) 0.008(6) 0.013(7) -0.002(6)
C212 0.054(10) 0.057(8) 0.044(6) 0.018(5) 0.020(6) 0.022(5)
C213 0.059(9) 0.033(4) 0.031(5) 0.000(4) 0.012(6) 0.007(7)
C214 0.102(19) 0.035(4) 0.042(8) 0.012(5) 0.041(12) 0.027(13)
C215 0.070(12) 0.053(8) 0.037(9) 0.020(6) 0.029(7) 0.035(9)
C216 0.041(7) 0.031(6) 0.035(6) 0.006(4) 0.018(5) 0.011(5)
C221 0.021(4) 0.030(7) 0.018(5) -0.007(3) 0.007(3) 0.003(4)
C222 0.023(3) 0.052(6) 0.035(4) 0.007(3) 0.003(3) -0.016(4)
C223 0.041(5) 0.063(5) 0.055(5) 0.010(4) -0.005(3) -0.025(4)
C224 0.047(6) 0.091(8) 0.047(5) 0.012(4) -0.017(4) -0.026(5)
C225 0.051(8) 0.076(12) 0.039(7) 0.012(6) -0.010(5) -0.015(7)
C226 0.048(8) 0.054(9) 0.086(10) 0.020(6) 0.021(6) -0.019(6)
C231 0.037(10) 0.014(5) 0.024(4) -0.001(3) 0.006(6) 0.001(6)
C232 0.048(7) 0.011(3) 0.022(3) -0.001(2) 0.014(4) 0.001(3)
C233 0.061(9) 0.026(3) 0.029(5) 0.000(3) 0.013(6) -0.004(6)
C234 0.102(19) 0.035(4) 0.042(8) 0.012(5) 0.041(12) 0.027(13)
C235 0.070(12) 0.053(8) 0.037(9) 0.020(6) 0.029(7) 0.035(9)
C236 0.056(8) 0.029(6) 0.026(5) 0.003(4) 0.015(5) -0.006(4)
C241 0.033(4) 0.024(6) 0.021(6) -0.006(3) 0.011(4) 0.005(4)
C242 0.071(7) 0.030(4) 0.030(4) 0.009(3) -0.017(4) 0.002(3)
C243 0.039(4) 0.064(5) 0.052(5) 0.019(4) -0.012(3) -0.014(4)
C244 0.036(5) 0.066(6) 0.066(6) 0.016(4) -0.018(4) -0.013(4)
C245 0.051(7) 0.055(8) 0.044(8) 0.016(5) -0.008(5) -0.006(6)
C246 0.035(6) 0.036(5) 0.019(4) 0.017(3) -0.010(3) -0.008(4)
C1 0.0371(13) 0.0241(10) 0.0287(11) -0.0035(8) 0.0126(9) -0.0026(9)
N1 0.0371(13) 0.0241(10) 0.0287(11) -0.0035(8) 0.0126(9) -0.0026(9)
C2 0.0369(15) 0.0418(15) 0.0366(14) -0.0142(11) 0.0097(11) -0.0031(12)
C3 0.0396(16) 0.0368(14) 0.0434(15) -0.0082(12) 0.0060(12) -0.0013(12)
C31 0.0446(16) 0.0323(13) 0.0363(14) -0.0104(11) 0.0087(12) -0.0096(12)
N31 0.076(2) 0.0488(16) 0.0555(16) 0.0009(13) 0.0217(15) -0.0146(14)
C101 0.0303(13) 0.0231(11) 0.0219(10) 0.0028(8) 0.0080(9) -0.0021(9)
C102 0.0307(13) 0.0269(11) 0.0178(10) 0.0002(8) 0.0063(9) -0.0012(9)
C103 0.0327(13) 0.0231(11) 0.0200(10) -0.0032(8) 0.0086(9) -0.0009(9)
C104 0.0327(13) 0.0267(11) 0.0216(10) -0.0003(8) 0.0128(9) -0.0001(9)
C105 0.0295(13) 0.0238(11) 0.0241(11) 0.0017(8) 0.0103(9) -0.0040(9)
C106 0.0374(14) 0.0243(11) 0.0332(13) 0.0033(9) 0.0095(10) -0.0009(10)
C107 0.0330(14) 0.0329(13) 0.0288(12) -0.0002(9) 0.0018(10) -0.0012(10)
C108 0.0418(15) 0.0243(11) 0.0267(12) -0.0069(9) 0.0068(10) -0.0030(10)
C109 0.0352(14) 0.0308(12) 0.0331(13) -0.0011(10) 0.0153(11) 0.0004(11)
C100 0.0322(14) 0.0269(12) 0.0343(13) 0.0022(10) 0.0084(10) -0.0062(10)
P 0.0349(6) 0.0865(10) 0.0582(8) 0 0.0187(5) 0
F1 0.061(3) 0.107(4) 0.077(4) 0.022(4) 0.042(3) 0.030(4)
F2 0.069(3) 0.092(4) 0.130(5) 0.010(4) 0.053(3) 0.012(3)
F3 0.046(3) 0.158(6) 0.057(3) -0.028(4) 0.015(2) 0.004(4)
F4 0.047(3) 0.188(7) 0.062(3) 0.043(4) 0.026(2) 0.053(4)
F5 0.065(3) 0.093(4) 0.083(4) 0.020(3) 0.017(3) 0.022(3)
F6 0.065(3) 0.105(5) 0.121(5) 0.036(4) 0.040(3) -0.003(3)

loop_
_atom_type_symbol
_atom_type_description
_atom_type_scat_dispersion_real
_atom_type_scat_dispersion_imag
_atom_type_scat_source
C C 0.0033 0.0016 'International Tables Vol C Tables 4.2.6.8 and 6.1.1.4'
H H 0 0 'International Tables Vol C Tables 4.2.6.8 and 6.1.1.4'
F F 0.0171 0.0103 'International Tables Vol C Tables 4.2.6.8 and 6.1.1.4'
N N 0.0061 0.0033 'International Tables Vol C Tables 4.2.6.8 and 6.1.1.4'
P P 0.1023 0.0942 'International Tables Vol C Tables 4.2.6.8 and 6.1.1.4'
Ru Ru -1.2594 0.8363 'International Tables Vol C Tables 4.2.6.8 and 6.1.1.4'

loop_
_geom_angle_atom_site_label_1
_geom_angle_atom_site_label_2
_geom_angle_atom_site_label_3
_geom_angle
_geom_angle_site_symmetry_1
_geom_angle_site_symmetry_3
_geom_angle_publ_flag
C1 Ru C101 94.17(9) . . ?
C1 Ru C105 91.51(9) . . ?
C101 Ru C105 37.63(8) . . ?
C1 Ru C103 153.05(9) . . ?
C101 Ru C103 62.20(8) . . ?
C105 Ru C103 62.01(8) . . ?
C1 Ru C104 121.94(9) . . ?
C101 Ru C104 62.12(8) . . ?
C105 Ru C104 36.80(8) . . ?
C103 Ru C104 37.16(8) . . ?
C1 Ru C102 127.53(9) . . ?
C101 Ru C102 37.00(8) . . ?
C105 Ru C102 61.97(9) . . ?
C103 Ru C102 37.06(8) . . ?
C104 Ru C102 61.74(9) . . ?
C1 Ru P1 81.48(7) . . ?
C101 Ru P1 117.30(6) . . ?
C105 Ru P1 153.75(6) . . ?
C103 Ru P1 119.75(6) . . ?
C104 Ru P1 156.36(7) . . ?
C102 Ru P1 102.70(6) . . ?
C1 Ru P2 90.49(7) . . ?
C101 Ru P2 159.06(6) . . ?
C105 Ru P2 121.96(6) . . ?
C103 Ru P2 107.29(6) . . ?
C104 Ru P2 98.25(6) . . ?
C102 Ru P2 141.88(6) . . ?
P1 Ru P2 83.56(2) . . ?
C121 P1 C111 104.82(13) . . ?
C121 P1 C10 104.84(12) . . ?
C111 P1 C10 100.11(11) . . ?
C121 P1 Ru 117.08(9) . . ?
C111 P1 Ru 120.64(9) . . ?
C10 P1 Ru 107.00(8) . . ?
C112 C111 C116 118.8(3) . . ?
C112 C111 P1 122.3(2) . . ?
C116 C111 P1 118.4(2) . . ?
C111 C112 C113 119.7(3) . . ?
C111 C112 H112 120.2 . . ?
C113 C112 H112 120.2 . . ?
C114 C113 C112 119.7(3) . . ?
C114 C113 H113 120.1 . . ?
C112 C113 H113 120.1 . . ?
C115 C114 C113 121.3(3) . . ?
C115 C114 H114 119.3 . . ?
C113 C114 H114 119.3 . . ?
C114 C115 C116 119.0(4) . . ?
C114 C115 H115 120.5 . . ?
C116 C115 H115 120.5 . . ?
C115 C116 C111 121.4(3) . . ?
C115 C116 H116 119.3 . . ?
C111 C116 H116 119.3 . . ?
C126 C121 C122 110.4(11) . . ?
C126 C121 P1 123.7(8) . . ?
C122 C121 P1 123.5(8) . . ?
C123 C122 C121 121.8(16) . . ?
C123 C122 H122 119.1 . . ?
C121 C122 H122 119.1 . . ?
C122 C123 C124 116.8(15) . . ?
C122 C123 H123 121.6 . . ?
C124 C123 H123 121.6 . . ?
C125 C124 C123 120(2) . . ?
C125 C124 H124 120.2 . . ?
C123 C124 H124 120.2 . . ?
C124 C125 C126 118.5(19) . . ?
C124 C125 H125 120.7 . . ?
C126 C125 H125 120.7 . . ?
C121 C126 C125 132.1(17) . . ?
C121 C126 H126 113.9 . . ?
C125 C126 H126 113.9 . . ?
C133 C132 H132 120.7 . . ?
C134 C133 C132 124.3(14) . . ?
C134 C133 H133 117.8 . . ?
C132 C133 H133 117.8 . . ?
C133 C134 C135 120.1(19) . . ?
C133 C134 H134 120 . . ?
C135 C134 H134 120 . . ?
C134 C135 C136 118(2) . . ?
C134 C135 H135 121 . . ?
C136 C135 H135 121 . . ?
C135 C136 H136 122.1 . . ?
C20 C10 P1 107.30(15) . . ?
C20 C10 H10A 110.3 . . ?
P1 C10 H10A 110.3 . . ?
C20 C10 H10B 110.3 . . ?
P1 C10 H10B 110.3 . . ?
H10A C10 H10B 108.5 . . ?
C10 C20 P2 109.31(16) . . ?
C10 C20 H20A 109.8 . . ?
P2 C20 H20A 109.8 . . ?
C10 C20 H20B 109.8 . . ?
P2 C20 H20B 109.8 . . ?
H20A C20 H20B 108.3 . . ?
C241 P2 C20 107.8(6) . . ?
C211 P2 C20 104.8(10) . . ?
C241 P2 C231 100.9(9) . . ?
C20 P2 C231 99.2(10) . . ?
C211 P2 C221 101.6(10) . . ?
C20 P2 C221 100.8(6) . . ?
C241 P2 Ru 117.6(7) . . ?
C211 P2 Ru 123.4(10) . . ?
C20 P2 Ru 109.57(8) . . ?
C231 P2 Ru 119.8(9) . . ?
C221 P2 Ru 114.0(7) . . ?
C216 C211 C212 115(3) . . ?
C216 C211 P2 125.7(16) . . ?
C212 C211 P2 119(2) . . ?
C213 C212 C211 124(2) . . ?
C213 C212 H212 118.1 . . ?
C211 C212 H212 118.1 . . ?
C214 C213 C212 122(2) . . ?
C214 C213 H213 118.8 . . ?
C212 C213 H213 118.8 . . ?
C213 C214 C215 117(4) . . ?
C213 C214 H214 121.6 . . ?
C215 C214 H214 121.6 . . ?
C214 C215 C216 122(2) . . ?
C214 C215 H215 119.2 . . ?
C216 C215 H215 119.2 . . ?
C211 C216 C215 120.5(17) . . ?
C211 C216 H216 119.8 . . ?
C215 C216 H216 119.8 . . ?
C226 C221 C222 115.7(17) . . ?
C226 C221 P2 123.4(17) . . ?
C222 C221 P2 120.5(13) . . ?
C223 C222 C221 120.0(11) . . ?
C223 C222 H222 120 . . ?
C221 C222 H222 120 . . ?
C222 C223 C224 120.4(8) . . ?
C222 C223 H223 119.8 . . ?
C224 C223 H223 119.8 . . ?
C225 C224 C223 119.6(11) . . ?
C225 C224 H224 120.2 . . ?
C223 C224 H224 120.2 . . ?
C224 C225 C226 117.1(18) . . ?
C224 C225 H225 121.4 . . ?
C226 C225 H225 121.4 . . ?
C221 C226 C225 126(2) . . ?
C221 C226 H226 117 . . ?
C225 C226 H226 117 . . ?
C232 C231 C236 118(2) . . ?
C232 C231 P2 121(2) . . ?
C236 C231 P2 120.6(14) . . ?
C231 C232 C233 123(2) . . ?
C231 C232 H232 118.4 . . ?
C233 C232 H232 118.4 . . ?
C234 C233 C232 116(2) . . ?
C234 C233 H233 122.2 . . ?
C232 C233 H233 122.2 . . ?
C235 C234 C233 122(4) . . ?
C235 C234 H234 118.9 . . ?
C233 C234 H234 118.9 . . ?
C234 C235 C236 120(3) . . ?
C234 C235 H235 119.8 . . ?
C236 C235 H235 119.8 . . ?
C235 C236 C231 119.9(16) . . ?
C235 C236 H236 120.1 . . ?
C231 C236 H236 120.1 . . ?
C242 C241 C246 119.8(16) . . ?
C242 C241 P2 120.5(14) . . ?
C246 C241 P2 119.3(16) . . ?
C243 C242 C241 119.6(12) . . ?
C243 C242 H242 120.2 . . ?
C241 C242 H242 120.2 . . ?
C242 C243 C244 122.1(9) . . ?
C242 C243 H243 118.9 . . ?
C244 C243 H243 118.9 . . ?
C243 C244 C245 119.1(11) . . ?
C243 C244 H244 120.4 . . ?
C245 C244 H244 120.4 . . ?
C246 C245 C244 122.9(17) . . ?
C246 C245 H245 118.5 . . ?
C244 C245 H245 118.5 . . ?
C245 C246 C241 115.9(18) . . ?
C245 C246 H246 122.1 . . ?
C241 C246 H246 122.1 . . ?
C2 C1 Ru 173.4(2) . . ?
C1 C2 C3 174.6(3) . . ?
C3 C3 C2 123.2(3) 7_556 . ?
C3 C3 C31 118.3(3) 7_556 . ?
C2 C3 C31 118.5(2) . . ?
N31 C31 C3 174.8(3) . . ?
C102 C101 C105 107.6(2) . . ?
C102 C101 C106 127.3(2) . . ?
C105 C101 C106 124.6(2) . . ?
C102 C101 Ru 72.38(12) . . ?
C105 C101 Ru 71.26(12) . . ?
C106 C101 Ru 128.52(16) . . ?
C101 C102 C103 108.3(2) . . ?
C101 C102 C107 126.5(2) . . ?
C103 C102 C107 124.7(2) . . ?
C101 C102 Ru 70.61(12) . . ?
C103 C102 Ru 71.33(12) . . ?
C107 C102 Ru 130.28(17) . . ?
C102 C103 C104 107.6(2) . . ?
C102 C103 C108 126.4(2) . . ?
C104 C103 C108 124.3(2) . . ?
C102 C103 Ru 71.62(12) . . ?
C104 C103 Ru 71.54(12) . . ?
C108 C103 Ru 133.68(16) . . ?
C105 C104 C103 108.2(2) . . ?
C105 C104 C109 126.1(2) . . ?
C103 C104 C109 125.3(2) . . ?
C105 C104 Ru 70.81(13) . . ?
C103 C104 Ru 71.31(13) . . ?
C109 C104 Ru 129.37(16) . . ?
C104 C105 C101 108.2(2) . . ?
C104 C105 C100 125.9(2) . . ?
C101 C105 C100 125.6(2) . . ?
C104 C105 Ru 72.39(12) . . ?
C101 C105 Ru 71.12(12) . . ?
C100 C105 Ru 126.93(16) . . ?
C101 C106 H10C 109.5 . . ?
C101 C106 H10D 109.5 . . ?
H10C C106 H10D 109.5 . . ?
C101 C106 H10E 109.5 . . ?
H10C C106 H10E 109.5 . . ?
H10D C106 H10E 109.5 . . ?
C102 C107 H10F 109.5 . . ?
C102 C107 H10G 109.5 . . ?
H10F C107 H10G 109.5 . . ?
C102 C107 H10H 109.5 . . ?
H10F C107 H10H 109.5 . . ?
H10G C107 H10H 109.5 . . ?
C103 C108 H10I 109.5 . . ?
C103 C108 H10J 109.5 . . ?
H10I C108 H10J 109.5 . . ?
C103 C108 H10K 109.5 . . ?
H10I C108 H10K 109.5 . . ?
H10J C108 H10K 109.5 . . ?
C104 C109 H10L 109.5 . . ?
C104 C109 H10M 109.5 . . ?
H10L C109 H10M 109.5 . . ?
C104 C109 H10N 109.5 . . ?
H10L C109 H10N 109.5 . . ?
H10M C109 H10N 109.5 . . ?
C105 C100 H10O 109.5 . . ?
C105 C100 H10P 109.5 . . ?
H10O C100 H10P 109.5 . . ?
C105 C100 H10Q 109.5 . . ?
H10O C100 H10Q 109.5 . . ?
H10P C100 H10Q 109.5 . . ?
F5 P F3 93.4(3) . . ?
F5 P F2 91.4(3) . . ?
F3 P F2 92.7(4) . . ?
F5 P F4 173.3(4) . . ?
F3 P F4 92.6(3) . . ?
F2 P F4 91.4(5) . . ?
F5 P F1 85.7(3) . . ?
F3 P F1 177.9(4) . . ?
F2 P F1 89.2(3) . . ?
F4 P F1 88.2(3) . . ?
F5 P F6 91.1(4) . . ?
F3 P F6 91.0(4) . . ?
F2 P F6 175.4(3) . . ?
F4 P F6 85.7(4) . . ?
F1 P F6 87.1(4) . . ?

loop_
_geom_bond_atom_site_label_1
_geom_bond_atom_site_label_2
_geom_bond_distance
_geom_bond_site_symmetry_2
_geom_bond_publ_flag
Ru C1 1.976(2) . ?
Ru C101 2.239(2) . ?
Ru C105 2.241(2) . ?
Ru C103 2.258(2) . ?
Ru C104 2.261(2) . ?
Ru C102 2.262(2) . ?
Ru P1 2.3048(6) . ?
Ru P2 2.3084(6) . ?
P1 C121 1.834(3) . ?
P1 C111 1.837(3) . ?
P1 C10 1.848(2) . ?
C111 C112 1.393(4) . ?
C111 C116 1.397(4) . ?
C112 C113 1.409(5) . ?
C112 H112 0.95 . ?
C113 C114 1.382(6) . ?
C113 H113 0.95 . ?
C114 C115 1.368(5) . ?
C114 H114 0.95 . ?
C115 C116 1.392(4) . ?
C115 H115 0.95 . ?
C116 H116 0.95 . ?
C121 C126 1.297(17) . ?
C121 C122 1.440(19) . ?
C122 C123 1.40(3) . ?
C122 H122 0.95 . ?
C123 C124 1.44(3) . ?
C123 H123 0.95 . ?
C124 C125 1.29(4) . ?
C124 H124 0.95 . ?
C125 C126 1.32(3) . ?
C125 H125 0.95 . ?
C126 H126 0.95 . ?
C132 C133 1.40(2) . ?
C132 H132 0.95 . ?
C133 C134 1.30(3) . ?
C133 H133 0.95 . ?
C134 C135 1.44(4) . ?
C134 H134 0.95 . ?
C135 C136 1.47(3) . ?
C135 H135 0.95 . ?
C136 H136 0.95 . ?
C10 C20 1.529(3) . ?
C10 H10A 0.99 . ?
C10 H10B 0.99 . ?
C20 P2 1.860(2) . ?
C20 H20A 0.99 . ?
C20 H20B 0.99 . ?
P2 C241 1.78(2) . ?
P2 C211 1.78(3) . ?
P2 C231 1.90(3) . ?
P2 C221 1.903(18) . ?
C211 C216 1.39(4) . ?
C211 C212 1.43(2) . ?
C212 C213 1.38(3) . ?
C212 H212 0.95 . ?
C213 C214 1.34(3) . ?
C213 H213 0.95 . ?
C214 C215 1.42(4) . ?
C214 H214 0.95 . ?
C215 C216 1.45(3) . ?
C215 H215 0.95 . ?
C216 H216 0.95 . ?
C221 C226 1.30(3) . ?
C221 C222 1.41(2) . ?
C222 C223 1.382(12) . ?
C222 H222 0.95 . ?
C223 C224 1.382(12) . ?
C223 H223 0.95 . ?
C224 C225 1.35(3) . ?
C224 H224 0.95 . ?
C225 C226 1.40(3) . ?
C225 H225 0.95 . ?
C226 H226 0.95 . ?
C231 C232 1.34(2) . ?
C231 C236 1.41(4) . ?
C232 C233 1.42(2) . ?
C232 H232 0.95 . ?
C233 C234 1.40(3) . ?
C233 H233 0.95 . ?
C234 C235 1.35(4) . ?
C234 H234 0.95 . ?
C235 C236 1.37(3) . ?
C235 H235 0.95 . ?
C236 H236 0.95 . ?
C241 C242 1.40(3) . ?
C241 C246 1.49(2) . ?
C242 C243 1.370(13) . ?
C242 H242 0.95 . ?
C243 C244 1.378(12) . ?
C243 H243 0.95 . ?
C244 C245 1.41(3) . ?
C244 H244 0.95 . ?
C245 C246 1.37(3) . ?
C245 H245 0.95 . ?
C246 H246 0.95 . ?
C1 C2 1.192(3) . ?
C2 C3 1.400(4) . ?
C3 C3 1.376(6) 7_556 ?
C3 C31 1.459(4) . ?
C31 N31 1.134(4) . ?
C101 C102 1.428(3) . ?
C101 C105 1.445(3) . ?
C101 C106 1.504(3) . ?
C102 C103 1.436(3) . ?
C102 C107 1.507(3) . ?
C103 C104 1.440(3) . ?
C103 C108 1.504(3) . ?
C104 C105 1.421(3) . ?
C104 C109 1.501(3) . ?
C105 C100 1.500(3) . ?
C106 H10C 0.98 . ?
C106 H10D 0.98 . ?
C106 H10E 0.98 . ?
C107 H10F 0.98 . ?
C107 H10G 0.98 . ?
C107 H10H 0.98 . ?
C108 H10I 0.98 . ?
C108 H10J 0.98 . ?
C108 H10K 0.98 . ?
C109 H10L 0.98 . ?
C109 H10M 0.98 . ?
C109 H10N 0.98 . ?
C100 H10O 0.98 . ?
C100 H10P 0.98 . ?
C100 H10Q 0.98 . ?
P F5 1.528(5) 2_556 ?
P F5 1.528(5) . ?
P F3 1.567(6) 2_556 ?
P F3 1.567(6) . ?
P F2 1.575(6) 2_556 ?
P F2 1.575(6) . ?
P F4 1.619(4) . ?
P F4 1.619(4) 2_556 ?
P F1 1.634(6) . ?
P F1 1.634(6) 2_556 ?
P F6 1.641(6) . ?
P F6 1.641(6) 2_556 ?
